data_1521244
loop_
_publ_author_name
'Johnsen, O.'
'Stahl, K.'
'Petersen, O.V.'
'Micheelsen, H.I.'

_publ_section_title
;
 Structure refinement of natural non-metamict polycrase-(Y) from
 Zomba-Malosa complex, Malawi
;
_journal_name_full
;
Neues Jahrbuch fuer Mineralogie. Monatshefte (Band=Jahr) (1950-)
;
_journal_page_first 1
_journal_page_last 10
_journal_volume 1999
_journal_year 1999
_chemical_formula_sum 'Dy0.04 H0.08 Nb0.92 O6 Ti1.08 Y0.96'
_chemical_name_systematic '(Y0.96 Dy0.04) (Ti1.08 Nb0.92) O5.92 (O H)0.08'
_space_group_IT_number 60
_symmetry_space_group_name_Hall '-P 2n 2ab'
_symmetry_space_group_name_H-M 'P b c n'
_cell_angle_alpha 90
_cell_angle_beta 90
_cell_angle_gamma 90
_cell_formula_units_Z 4
_cell_length_a 14.6673
_cell_length_b 5.5925
_cell_length_c 5.1888
_cell_volume 425.621
_citation_journal_id_ASTM NJMMAW
_cod_data_source_file Johnsen_NJMMAW_1999_554.cif
_cod_data_source_block H0.08Dy0.04Nb0.92O6Ti1.08Y0.96
_cod_original_cell_volume 425.6211
_cod_original_formula_sum 'H0.08 Dy0.04 Nb0.92 O6 Ti1.08 Y0.96'
_cod_database_code 1521244

loop_
_symmetry_equiv_pos_as_xyz
x,y,z
-x+1/2,-y+1/2,z+1/2
x+1/2,-y+1/2,-z
-x,y,-z+1/2
-x,-y,-z
x-1/2,y-1/2,-z-1/2
-x-1/2,y-1/2,z
x,-y,z-1/2

loop_
_atom_site_label
_atom_site_type_symbol
_atom_site_fract_x
_atom_site_fract_y
_atom_site_fract_z
_atom_site_occupancy
_atom_site_U_iso_or_equiv
Dy1 Dy+3 0 0.2355 0.25 0.036 0.0
Y2 Y+3 0 0.1849 0.25 0.096 0.0
Nb2 Nb+5 0.1576 0.2933 0.7472 0.046 0.0
O2 O-2 0.0845 0.0929 0.9174 1 0.0
Ti1 Ti+4 0.1687 0.3182 0.8125 0.486 0.0
O3 O-2 0.2581 0.1285 0.6409 1 0.0
O1 O-2 0.0929 0.4309 0.5226 1 0.0
Y1 Y+3 0 0.2355 0.25 0.864 0.0
Ti2 Ti+4 0.1576 0.2933 0.7472 0.054 0.0
Dy2 Dy+3 0 0.1849 0.25 0.004 0.0
Nb1 Nb+5 0.1687 0.3182 0.8125 0.414 0.0
